data_7059789
loop_
_publ_author_name
'Song, Li-Cheng'
'Chen, Wei'
'Feng, Li'

_publ_section_title
;
 Two heterodinuclear NiFe-based sulfenate complexes mimicking an
 S-oxygenated intermediate of an O2-tolerant [NiFe]-H2ase: synthesis,
 structures, and reactivity
;
_journal_issue 33
_journal_name_full 'New Journal of Chemistry'
_journal_page_first 14015
_journal_page_last 14023
_journal_paper_doi 10.1039/D0NJ02586K
_journal_volume 44
_journal_year 2020
_chemical_formula_moiety 'C13 H26 N2 Ni O S2, 2(C0.5 H Cl), H O0.5'
_chemical_formula_sum 'C14 H29 Cl2 N2 Ni O1.5 S2'
_chemical_formula_weight 443.12
_space_group_crystal_system monoclinic
_space_group_IT_number 15
_space_group_name_Hall '-C 2yc'
_space_group_name_H-M_alt 'C 1 2/c 1'
_atom_sites_solution_hydrogens mixed
_atom_sites_solution_primary dual
_audit_creation_date 2019-03-27
_audit_creation_method
;
Olex2 1.2
(compiled 2018.05.29 svn.r3508 for OlexSys, GUI svn.r5506)
;
_audit_update_record
;
2020-04-20 deposited with the CCDC.	2020-07-20 downloaded from the CCDC.
;
_cell_angle_alpha 90
_cell_angle_beta 105.83(3)
_cell_angle_gamma 90
_cell_formula_units_Z 8
_cell_length_a 24.079(5)
_cell_length_b 14.047(3)
_cell_length_c 12.304(3)
_cell_measurement_reflns_used 5766
_cell_measurement_temperature 113
_cell_measurement_theta_max 27.8864
_cell_measurement_theta_min 1.6954
_cell_volume 4003.8(17)
_computing_cell_refinement 'CrystalClear (Rigaku Inc., 2008)'
_computing_data_collection 'CrystalClear (Rigaku Inc., 2008)'
_computing_data_reduction 'CrystalClear (Rigaku Inc., 2008)'
_computing_molecular_graphics 'Olex2 (Dolomanov et al., 2009)'
_computing_publication_material 'Olex2 (Dolomanov et al., 2009)'
_computing_structure_refinement 'ShelXL (Sheldrick, 2015)'
_computing_structure_solution 'ShelXT (Sheldrick, 2015)'
_diffrn_ambient_temperature 113
_diffrn_measured_fraction_theta_full 0.994
_diffrn_measured_fraction_theta_max 0.996
_diffrn_measurement_device_type 'Bruker P4'
_diffrn_measurement_method '\w scans'
_diffrn_radiation_monochromator graphite
_diffrn_radiation_type MoK\a
_diffrn_radiation_wavelength 0.71073
_diffrn_reflns_av_R_equivalents 0.0498
_diffrn_reflns_av_unetI/netI 0.0396
_diffrn_reflns_Laue_measured_fraction_full 0.994
_diffrn_reflns_Laue_measured_fraction_max 0.996
_diffrn_reflns_limit_h_max 31
_diffrn_reflns_limit_h_min -31
_diffrn_reflns_limit_k_max 18
_diffrn_reflns_limit_k_min -18
_diffrn_reflns_limit_l_max 16
_diffrn_reflns_limit_l_min -16
_diffrn_reflns_number 23673
_diffrn_reflns_point_group_measured_fraction_full 0.994
_diffrn_reflns_point_group_measured_fraction_max 0.996
_diffrn_reflns_theta_full 25.242
_diffrn_reflns_theta_max 27.871
_diffrn_reflns_theta_min 2.238
_exptl_absorpt_coefficient_mu 1.450
_exptl_absorpt_correction_T_max 1.0000
_exptl_absorpt_correction_T_min 0.7187
_exptl_absorpt_correction_type multi-scan
_exptl_absorpt_process_details crystalclear
_exptl_crystal_colour 'clear light red'
_exptl_crystal_colour_lustre clear
_exptl_crystal_colour_modifier light
_exptl_crystal_colour_primary red
_exptl_crystal_density_diffrn 1.470
_exptl_crystal_description block
_exptl_crystal_F_000 1864
_exptl_crystal_size_max 0.12
_exptl_crystal_size_mid 0.11
_exptl_crystal_size_min 0.1
_refine_diff_density_max 1.137
_refine_diff_density_min -1.315
_refine_diff_density_rms 0.108
_refine_ls_extinction_method none
_refine_ls_goodness_of_fit_ref 1.091
_refine_ls_hydrogen_treatment constr
_refine_ls_matrix_type full
_refine_ls_number_parameters 216
_refine_ls_number_reflns 4766
_refine_ls_number_restraints 3
_refine_ls_restrained_S_all 1.100
_refine_ls_R_factor_all 0.0673
_refine_ls_R_factor_gt 0.0568
_refine_ls_shift/su_max 0.001
_refine_ls_shift/su_mean 0.000
_refine_ls_structure_factor_coef Fsqd
_refine_ls_weighting_details 'w=1/[\s^2^(Fo^2^)+(0.0912P)^2^+8.1997P] where P=(Fo^2^+2Fc^2^)/3'
_refine_ls_weighting_scheme calc
_refine_ls_wR_factor_gt 0.1568
_refine_ls_wR_factor_ref 0.1656
_reflns_Friedel_coverage 0.000
_reflns_number_gt 3953
_reflns_number_total 4766
_reflns_threshold_expression 'I > 2\s(I)'
_cod_data_source_file d0nj02586k2.cif
_cod_data_source_block 2
_cod_depositor_comments
;Adding full bibliography for 7059789--7059793.cif.

 Adding full bibliography for 7059789--7059793.cif.
;
_cod_original_cell_volume 4003.9(15)
_cod_original_formula_sum 'C14 H29 Cl2 N2 Ni O1.50 S2'
_cod_database_code 7059789
_shelx_shelxl_version_number 2018/3
_shelx_space_group_comment
;
The symmetry employed for this shelxl refinement is uniquely defined
by the following loop, which should always be used as a source of
symmetry information in preference to the above space-group names.
They are only intended as comments.
;
_shelx_estimated_absorpt_t_max 0.869
_shelx_estimated_absorpt_t_min 0.845
_olex2_refinement_description
;
1. Fixed Uiso
 At 1.2 times of:
  All C(H,H) groups
 At 1.5 times of:
  All C(H,H,H) groups, All O(H) groups
2. Restrained distances
 S1-O1 \\sim S1-O1A
 with sigma of 0.02
3. Uiso/Uaniso restraints and constraints
Uanis(O1) = Uanis(O1A)
4. Rigid body (RIGU) restrains
 C15, Cl2
 with sigma for 1-2 distances of 0.004 and sigma for 1-3 distances of 0.004
5. Others
 Sof(O1A)=1-FVAR(1)
 Sof(O1)=FVAR(1)
 Fixed Sof: H14A(0.5) H14B(0.5) H15A(0.5) H15B(0.5)
6.a Free rotating group:
 O2(H2)
6.b Secondary CH2 refined with riding coordinates:
 C4(H4A,H4B), C5(H5A,H5B), C6(H6A,H6B), C7(H7A,H7B), C8(H8A,H8B), C9(H9A,H9B),
 C10(H10A,H10B), C14(H14A,H14B), C15(H15A,H15B)
6.c Idealised Me refined as rotating group:
 C2(H2A,H2B,H2C), C3(H3A,H3B,H3C), C12(H12A,H12B,H12C), C13(H13A,H13B,H13C)
;
_olex2_submission_special_instructions 'No special instructions were received'

loop_
_space_group_symop_operation_xyz
'x, y, z'
'-x, y, -z+1/2'
'x+1/2, y+1/2, z'
'-x+1/2, y+1/2, -z+1/2'
'-x, -y, -z'
'x, -y, z-1/2'
'-x+1/2, -y+1/2, -z'
'x+1/2, -y+1/2, z-1/2'

loop_
_atom_site_label
_atom_site_type_symbol
_atom_site_fract_x
_atom_site_fract_y
_atom_site_fract_z
_atom_site_U_iso_or_equiv
_atom_site_adp_type
_atom_site_occupancy
_atom_site_site_symmetry_order
_atom_site_calc_flag
_atom_site_refinement_flags_posn
_atom_site_refinement_flags_adp
_atom_site_refinement_flags_occupancy
_atom_site_disorder_assembly
_atom_site_disorder_group
Ni1 Ni 0.69925(2) 0.52815(3) 0.73305(3) 0.02260(15) Uani 1 1 d . . . . .
S1 S 0.64302(4) 0.40749(6) 0.71651(7) 0.0282(2) Uani 1 1 d D . . . .
S2 S 0.76687(4) 0.46170(6) 0.85953(8) 0.0319(2) Uani 1 1 d . . . . .
O1 O 0.59553(12) 0.4274(2) 0.7734(2) 0.0316(7) Uani 0.861(5) 1 d D . . A 1
N1 N 0.64130(13) 0.5960(2) 0.6172(2) 0.0257(6) Uani 1 1 d . . . . .
N2 N 0.74484(13) 0.6425(2) 0.7335(2) 0.0293(6) Uani 1 1 d . . . . .
C1 C 0.61027(15) 0.4285(2) 0.5633(3) 0.0274(7) Uani 1 1 d . . . . .
C2 C 0.65649(18) 0.4024(3) 0.5054(3) 0.0345(8) Uani 1 1 d . . . . .
H2A H 0.692195 0.436762 0.541435 0.052 Uiso 1 1 calc GR . . . .
H2B H 0.643373 0.420004 0.425369 0.052 Uiso 1 1 calc GR . . . .
H2C H 0.663696 0.333726 0.512050 0.052 Uiso 1 1 calc GR . . . .
C3 C 0.55664(18) 0.3650(3) 0.5230(3) 0.0396(9) Uani 1 1 d . . . . .
H3A H 0.567969 0.298025 0.535322 0.059 Uiso 1 1 calc GR . . . .
H3B H 0.538823 0.375916 0.442319 0.059 Uiso 1 1 calc GR . . . .
H3C H 0.528903 0.380611 0.565628 0.059 Uiso 1 1 calc GR . . . .
C4 C 0.59353(16) 0.5330(2) 0.5531(3) 0.0290(7) Uani 1 1 d . . . . .
H4A H 0.582721 0.551557 0.472401 0.035 Uiso 1 1 calc R . . . .
H4B H 0.559326 0.542470 0.581863 0.035 Uiso 1 1 calc R . . . .
C5 C 0.67363(18) 0.6410(3) 0.5425(3) 0.0336(8) Uani 1 1 d . . . . .
H5A H 0.652556 0.698186 0.505889 0.040 Uiso 1 1 calc R . . . .
H5B H 0.676186 0.595681 0.482513 0.040 Uiso 1 1 calc R . . . .
C6 C 0.73475(18) 0.6696(3) 0.6115(3) 0.0347(8) Uani 1 1 d . . . . .
H6A H 0.763589 0.637425 0.580227 0.042 Uiso 1 1 calc R . . . .
H6B H 0.739734 0.739175 0.605595 0.042 Uiso 1 1 calc R . . . .
C7 C 0.61669(17) 0.6722(3) 0.6756(3) 0.0321(8) Uani 1 1 d . . . . .
H7A H 0.603189 0.643085 0.737133 0.039 Uiso 1 1 calc R . . . .
H7B H 0.582836 0.701013 0.621064 0.039 Uiso 1 1 calc R . . . .
C8 C 0.65996(19) 0.7497(3) 0.7246(3) 0.0374(9) Uani 1 1 d . . . . .
H8A H 0.643434 0.790336 0.773705 0.045 Uiso 1 1 calc R . . . .
H8B H 0.664524 0.789951 0.661602 0.045 Uiso 1 1 calc R . . . .
C9 C 0.71949(18) 0.7179(3) 0.7926(3) 0.0332(8) Uani 1 1 d . . . . .
H9A H 0.745599 0.773643 0.807577 0.040 Uiso 1 1 calc R . . . .
H9B H 0.717002 0.692749 0.866326 0.040 Uiso 1 1 calc R . . . .
C10 C 0.80790(17) 0.6245(3) 0.7877(4) 0.0387(9) Uani 1 1 d . . . . .
H10A H 0.826994 0.686345 0.812169 0.046 Uiso 1 1 calc R . . . .
H10B H 0.825166 0.597746 0.729980 0.046 Uiso 1 1 calc R . . . .
C11 C 0.82110(17) 0.5578(3) 0.8886(4) 0.0390(9) Uani 1 1 d . . . . .
C12 C 0.8804(2) 0.5149(4) 0.9006(5) 0.0532(12) Uani 1 1 d . . . . .
H12A H 0.888135 0.465991 0.959633 0.080 Uiso 1 1 calc GR . . . .
H12B H 0.909781 0.564875 0.921071 0.080 Uiso 1 1 calc GR . . . .
H12C H 0.881533 0.485996 0.828671 0.080 Uiso 1 1 calc GR . . . .
C13 C 0.8231(2) 0.6066(3) 1.0006(4) 0.0466(10) Uani 1 1 d . . . . .
H13A H 0.784146 0.627540 0.999956 0.070 Uiso 1 1 calc GR . . . .
H13B H 0.848799 0.661877 1.010749 0.070 Uiso 1 1 calc GR . . . .
H13C H 0.837473 0.561687 1.062832 0.070 Uiso 1 1 calc GR . . . .
Cl1 Cl 0.47083(8) 0.18098(11) 0.62942(12) 0.0753(4) Uani 1 1 d . . . . .
C14 C 0.500000 0.2510(5) 0.750000 0.0521(16) Uani 1 2 d S T P . .
H14A H 0.469382 0.292508 0.763804 0.063 Uiso 0.5 1 calc R . . . .
H14B H 0.530620 0.292503 0.736196 0.063 Uiso 0.5 1 calc R . . . .
O2 O 0.500000 0.5429(4) 0.750000 0.0572(12) Uani 1 2 d S T P . .
H2 H 0.527572 0.503720 0.773316 0.086 Uiso 1 1 d G . . . .
Cl2 Cl 1.00149(10) 0.3646(2) 0.86787(18) 0.1172(8) Uani 1 1 d . U . . .
C15 C 1.000000 0.4305(8) 0.750000 0.135(6) Uani 1 2 d S TU P . .
H15A H 0.965530 0.472097 0.733153 0.162 Uiso 0.5 1 calc R . . . .
H15B H 1.034468 0.472100 0.766847 0.162 Uiso 0.5 1 calc R . . . .
O1A O 0.6581(7) 0.3168(11) 0.7450(14) 0.0316(7) Uani 0.139(5) 1 d D . . A 2

loop_
_atom_site_aniso_label
_atom_site_aniso_U_11
_atom_site_aniso_U_22
_atom_site_aniso_U_33
_atom_site_aniso_U_23
_atom_site_aniso_U_13
_atom_site_aniso_U_12
Ni1 0.0259(2) 0.0215(2) 0.0206(2) 0.00096(15) 0.00678(17) -0.00073(15)
S1 0.0281(4) 0.0329(5) 0.0222(4) 0.0034(3) 0.0046(3) -0.0053(3)
S2 0.0280(4) 0.0289(5) 0.0345(5) 0.0003(4) 0.0012(4) 0.0009(3)
O1 0.0216(13) 0.056(2) 0.0202(13) 0.0025(13) 0.0118(11) -0.0042(13)
N1 0.0347(15) 0.0238(14) 0.0198(13) 0.0014(11) 0.0093(11) 0.0010(11)
N2 0.0351(16) 0.0275(15) 0.0276(14) -0.0020(12) 0.0125(12) -0.0058(12)
C1 0.0321(17) 0.0280(17) 0.0203(15) -0.0014(13) 0.0042(13) -0.0010(14)
C2 0.046(2) 0.0324(19) 0.0275(17) -0.0035(14) 0.0136(16) 0.0018(16)
C3 0.043(2) 0.040(2) 0.0291(18) 0.0027(16) -0.0008(16) -0.0084(17)
C4 0.0305(18) 0.0335(19) 0.0204(15) 0.0005(13) 0.0025(13) 0.0013(14)
C5 0.048(2) 0.0318(18) 0.0226(16) 0.0053(14) 0.0124(15) -0.0028(16)
C6 0.047(2) 0.0348(19) 0.0277(17) 0.0020(15) 0.0182(16) -0.0078(16)
C7 0.0391(19) 0.0291(18) 0.0283(17) 0.0013(14) 0.0094(15) 0.0083(15)
C8 0.053(2) 0.0273(18) 0.036(2) -0.0013(15) 0.0202(18) 0.0039(17)
C9 0.048(2) 0.0244(17) 0.0290(17) -0.0042(14) 0.0132(16) -0.0055(15)
C10 0.0343(19) 0.040(2) 0.043(2) -0.0058(17) 0.0138(17) -0.0103(16)
C11 0.0310(19) 0.0340(19) 0.049(2) -0.0097(18) 0.0055(17) -0.0068(16)
C12 0.031(2) 0.057(3) 0.065(3) -0.007(2) 0.004(2) 0.000(2)
C13 0.050(2) 0.044(2) 0.041(2) -0.0080(19) 0.0043(19) -0.007(2)
Cl1 0.1048(12) 0.0579(8) 0.0568(8) -0.0118(6) 0.0112(8) -0.0093(8)
C14 0.073(5) 0.039(3) 0.046(3) 0.000 0.018(3) 0.000
O2 0.051(3) 0.071(3) 0.050(3) 0.000 0.015(2) 0.000
Cl2 0.0950(14) 0.154(2) 0.0868(13) 0.0437(13) -0.0024(11) -0.0186(14)
C15 0.172(13) 0.068(7) 0.216(16) 0.000 0.140(13) 0.000
O1A 0.0216(13) 0.056(2) 0.0202(13) 0.0025(13) 0.0118(11) -0.0042(13)

loop_
_atom_type_symbol
_atom_type_description
_atom_type_scat_dispersion_real
_atom_type_scat_dispersion_imag
_atom_type_scat_source
C C 0.0033 0.0016 'International Tables Vol C Tables 4.2.6.8 and 6.1.1.4'
H H 0.0000 0.0000 'International Tables Vol C Tables 4.2.6.8 and 6.1.1.4'
Cl Cl 0.1484 0.1585 'International Tables Vol C Tables 4.2.6.8 and 6.1.1.4'
N N 0.0061 0.0033 'International Tables Vol C Tables 4.2.6.8 and 6.1.1.4'
Ni Ni 0.3393 1.1124 'International Tables Vol C Tables 4.2.6.8 and 6.1.1.4'
O O 0.0106 0.0060 'International Tables Vol C Tables 4.2.6.8 and 6.1.1.4'
S S 0.1246 0.1234 'International Tables Vol C Tables 4.2.6.8 and 6.1.1.4'

loop_
_geom_angle_atom_site_label_1
_geom_angle_atom_site_label_2
_geom_angle_atom_site_label_3
_geom_angle
_geom_angle_site_symmetry_1
_geom_angle_site_symmetry_3
_geom_angle_publ_flag
S2 Ni1 S1 93.43(4) . . ?
N1 Ni1 S1 90.56(9) . . ?
N1 Ni1 S2 175.97(9) . . ?
N2 Ni1 S1 174.04(9) . . ?
N2 Ni1 S2 92.36(10) . . ?
N2 Ni1 N1 83.64(13) . . ?
O1 S1 Ni1 110.20(13) . . ?
O1 S1 C1 105.88(16) . . ?
C1 S1 Ni1 93.04(12) . . ?
O1A S1 Ni1 127.3(7) . . ?
O1A S1 C1 115.1(7) . . ?
C11 S2 Ni1 100.37(14) . . ?
C4 N1 Ni1 113.0(2) . . ?
C4 N1 C5 112.4(3) . . ?
C4 N1 C7 109.1(3) . . ?
C5 N1 Ni1 105.5(2) . . ?
C5 N1 C7 109.4(3) . . ?
C7 N1 Ni1 107.2(2) . . ?
C6 N2 Ni1 105.6(2) . . ?
C6 N2 C9 109.2(3) . . ?
C6 N2 C10 110.7(3) . . ?
C9 N2 Ni1 106.2(2) . . ?
C10 N2 Ni1 111.3(2) . . ?
C10 N2 C9 113.4(3) . . ?
C2 C1 S1 105.9(2) . . ?
C2 C1 C3 111.6(3) . . ?
C3 C1 S1 108.8(2) . . ?
C4 C1 S1 105.5(2) . . ?
C4 C1 C2 113.9(3) . . ?
C4 C1 C3 110.7(3) . . ?
C1 C2 H2A 109.5 . . ?
C1 C2 H2B 109.5 . . ?
C1 C2 H2C 109.5 . . ?
H2A C2 H2B 109.5 . . ?
H2A C2 H2C 109.5 . . ?
H2B C2 H2C 109.5 . . ?
C1 C3 H3A 109.5 . . ?
C1 C3 H3B 109.5 . . ?
C1 C3 H3C 109.5 . . ?
H3A C3 H3B 109.5 . . ?
H3A C3 H3C 109.5 . . ?
H3B C3 H3C 109.5 . . ?
N1 C4 C1 112.3(3) . . ?
N1 C4 H4A 109.1 . . ?
N1 C4 H4B 109.1 . . ?
C1 C4 H4A 109.1 . . ?
C1 C4 H4B 109.1 . . ?
H4A C4 H4B 107.9 . . ?
N1 C5 H5A 109.5 . . ?
N1 C5 H5B 109.5 . . ?
N1 C5 C6 110.5(3) . . ?
H5A C5 H5B 108.1 . . ?
C6 C5 H5A 109.5 . . ?
C6 C5 H5B 109.5 . . ?
N2 C6 C5 110.8(3) . . ?
N2 C6 H6A 109.5 . . ?
N2 C6 H6B 109.5 . . ?
C5 C6 H6A 109.5 . . ?
C5 C6 H6B 109.5 . . ?
H6A C6 H6B 108.1 . . ?
N1 C7 H7A 109.1 . . ?
N1 C7 H7B 109.1 . . ?
N1 C7 C8 112.7(3) . . ?
H7A C7 H7B 107.8 . . ?
C8 C7 H7A 109.1 . . ?
C8 C7 H7B 109.1 . . ?
C7 C8 H8A 108.1 . . ?
C7 C8 H8B 108.1 . . ?
C7 C8 C9 116.9(3) . . ?
H8A C8 H8B 107.3 . . ?
C9 C8 H8A 108.1 . . ?
C9 C8 H8B 108.1 . . ?
N2 C9 C8 112.8(3) . . ?
N2 C9 H9A 109.0 . . ?
N2 C9 H9B 109.0 . . ?
C8 C9 H9A 109.0 . . ?
C8 C9 H9B 109.0 . . ?
H9A C9 H9B 107.8 . . ?
N2 C10 H10A 108.5 . . ?
N2 C10 H10B 108.5 . . ?
N2 C10 C11 115.3(3) . . ?
H10A C10 H10B 107.5 . . ?
C11 C10 H10A 108.5 . . ?
C11 C10 H10B 108.5 . . ?
C10 C11 S2 108.3(3) . . ?
C10 C11 C12 107.8(4) . . ?
C10 C11 C13 114.1(4) . . ?
C12 C11 S2 109.0(3) . . ?
C12 C11 C13 107.1(4) . . ?
C13 C11 S2 110.4(3) . . ?
C11 C12 H12A 109.5 . . ?
C11 C12 H12B 109.5 . . ?
C11 C12 H12C 109.5 . . ?
H12A C12 H12B 109.5 . . ?
H12A C12 H12C 109.5 . . ?
H12B C12 H12C 109.5 . . ?
C11 C13 H13A 109.5 . . ?
C11 C13 H13B 109.5 . . ?
C11 C13 H13C 109.5 . . ?
H13A C13 H13B 109.5 . . ?
H13A C13 H13C 109.5 . . ?
H13B C13 H13C 109.5 . . ?
Cl1 C14 Cl1 112.0(4) . 2_656 ?
Cl1 C14 H14A 109.2 2_656 . ?
Cl1 C14 H14A 109.2 . . ?
Cl1 C14 H14B 109.2 . . ?
Cl1 C14 H14B 109.2 2_656 . ?
H14A C14 H14B 107.9 . . ?
H2 O2 H2 99.2 . 2_656 ?
Cl2 C15 Cl2 114.6(7) 2_756 . ?
Cl2 C15 H15A 108.6 2_756 . ?
Cl2 C15 H15A 108.6 . . ?
Cl2 C15 H15B 108.6 2_756 . ?
Cl2 C15 H15B 108.6 . . ?
H15A C15 H15B 107.6 . . ?

loop_
_geom_bond_atom_site_label_1
_geom_bond_atom_site_label_2
_geom_bond_distance
_geom_bond_site_symmetry_2
_geom_bond_publ_flag
Ni1 S1 2.1440(10) . ?
Ni1 S2 2.1358(12) . ?
Ni1 N1 1.950(3) . ?
Ni1 N2 1.945(3) . ?
S1 O1 1.521(3) . ?
S1 C1 1.858(3) . ?
S1 O1A 1.344(15) . ?
S2 C11 1.844(4) . ?
N1 C4 1.494(4) . ?
N1 C5 1.497(4) . ?
N1 C7 1.499(4) . ?
N2 C6 1.503(4) . ?
N2 C9 1.504(5) . ?
N2 C10 1.504(5) . ?
C1 C2 1.521(5) . ?
C1 C3 1.536(5) . ?
C1 C4 1.519(5) . ?
C2 H2A 0.9800 . ?
C2 H2B 0.9800 . ?
C2 H2C 0.9800 . ?
C3 H3A 0.9800 . ?
C3 H3B 0.9800 . ?
C3 H3C 0.9800 . ?
C4 H4A 0.9900 . ?
C4 H4B 0.9900 . ?
C5 H5A 0.9900 . ?
C5 H5B 0.9900 . ?
C5 C6 1.538(5) . ?
C6 H6A 0.9900 . ?
C6 H6B 0.9900 . ?
C7 H7A 0.9900 . ?
C7 H7B 0.9900 . ?
C7 C8 1.513(5) . ?
C8 H8A 0.9900 . ?
C8 H8B 0.9900 . ?
C8 C9 1.517(6) . ?
C9 H9A 0.9900 . ?
C9 H9B 0.9900 . ?
C10 H10A 0.9900 . ?
C10 H10B 0.9900 . ?
C10 C11 1.518(6) . ?
C11 C12 1.520(6) . ?
C11 C13 1.528(6) . ?
C12 H12A 0.9800 . ?
C12 H12B 0.9800 . ?
C12 H12C 0.9800 . ?
C13 H13A 0.9800 . ?
C13 H13B 0.9800 . ?
C13 H13C 0.9800 . ?
Cl1 C14 1.759(4) . ?
C14 H14A 0.9900 . ?
C14 H14B 0.9900 . ?
O2 H2 0.8499 . ?
O2 H2 0.85(7) 2_656 ?
Cl2 C15 1.712(7) . ?
C15 H15A 0.9900 . ?
C15 H15B 0.9900 . ?

loop_
_geom_hbond_atom_site_label_D
_geom_hbond_atom_site_label_H
_geom_hbond_atom_site_label_A
_geom_hbond_distance_DH
_geom_hbond_distance_HA
_geom_hbond_distance_DA
_geom_hbond_angle_DHA
_geom_hbond_site_symmetry_A
_geom_hbond_publ_flag
C10 H10A O1A 0.99 2.03 2.882(16) 142.9 4_656 yes
O2 H2 O1 0.85 1.96 2.765(5) 158.7 . yes

loop_
_geom_torsion_atom_site_label_1
_geom_torsion_atom_site_label_2
_geom_torsion_atom_site_label_3
_geom_torsion_atom_site_label_4
_geom_torsion
_geom_torsion_site_symmetry_1
_geom_torsion_site_symmetry_2
_geom_torsion_site_symmetry_3
_geom_torsion_site_symmetry_4
_geom_torsion_publ_flag
Ni1 S1 C1 C2 71.6(2) . . . . ?
Ni1 S1 C1 C3 -168.4(3) . . . . ?
Ni1 S1 C1 C4 -49.6(2) . . . . ?
Ni1 S2 C11 C10 -21.3(3) . . . . ?
Ni1 S2 C11 C12 -138.3(3) . . . . ?
Ni1 S2 C11 C13 104.3(3) . . . . ?
Ni1 N1 C4 C1 -19.6(3) . . . . ?
Ni1 N1 C5 C6 -33.1(3) . . . . ?
Ni1 N1 C7 C8 67.9(3) . . . . ?
Ni1 N2 C6 C5 31.6(4) . . . . ?
Ni1 N2 C9 C8 -69.2(3) . . . . ?
Ni1 N2 C10 C11 -37.2(4) . . . . ?
S1 C1 C4 N1 48.1(3) . . . . ?
O1 S1 C1 C2 -176.4(2) . . . . ?
O1 S1 C1 C3 -56.4(3) . . . . ?
O1 S1 C1 C4 62.4(3) . . . . ?
N1 C5 C6 N2 1.0(4) . . . . ?
N1 C7 C8 C9 -47.3(4) . . . . ?
N2 C10 C11 S2 38.4(4) . . . . ?
N2 C10 C11 C12 156.1(3) . . . . ?
N2 C10 C11 C13 -85.1(4) . . . . ?
C2 C1 C4 N1 -67.7(4) . . . . ?
C3 C1 C4 N1 165.6(3) . . . . ?
C4 N1 C5 C6 -156.6(3) . . . . ?
C4 N1 C7 C8 -169.4(3) . . . . ?
C5 N1 C4 C1 99.7(3) . . . . ?
C5 N1 C7 C8 -46.0(4) . . . . ?
C6 N2 C9 C8 44.2(4) . . . . ?
C6 N2 C10 C11 -154.4(3) . . . . ?
C7 N1 C4 C1 -138.8(3) . . . . ?
C7 N1 C5 C6 82.0(4) . . . . ?
C7 C8 C9 N2 48.2(4) . . . . ?
C9 N2 C6 C5 -82.2(4) . . . . ?
C9 N2 C10 C11 82.5(4) . . . . ?
C10 N2 C6 C5 152.2(3) . . . . ?
C10 N2 C9 C8 168.2(3) . . . . ?
O1A S1 C1 C2 -62.5(8) . . . . ?
O1A S1 C1 C3 57.6(8) . . . . ?
O1A S1 C1 C4 176.4(8) . . . . ?
